data_2218676
loop_
_publ_author_name
'Gowda, B. Thimme'
'Tokar\<c\'ik, Miroslav'
'Ko\<z\'i\<sek, Jozef'
'Sowmya, B. P.'
'Fuess, Hartmut'

_publ_section_title
;
 4-Chloro-<i>N</i>-(2,6-dimethylphenyl)benzamide
;
_journal_coeditor_code DN2356
_journal_issue 7
_journal_name_full 'Acta Crystallographica Section E'
_journal_page_first o1365
_journal_paper_doi 10.1107/S1600536808019120
_journal_volume 64
_journal_year 2008
_chemical_formula_iupac 'C15 H14 Cl N O'
_chemical_formula_moiety 'C15 H14 Cl N O'
_chemical_formula_sum 'C15 H14 Cl N O'
_chemical_formula_weight 259.72
_chemical_name_systematic
;
4-Chloro-<i>N</i>-(2,6-dimethylphenyl)benzamide
;
_space_group_IT_number 2
_symmetry_cell_setting triclinic
_symmetry_space_group_name_Hall '-P 1'
_symmetry_space_group_name_H-M 'P -1'
_atom_sites_solution_hydrogens geom
_atom_sites_solution_primary direct
_atom_sites_solution_secondary difmap
_audit_creation_method 'WinGX routine CIF_UPDATE'
_cell_angle_alpha 91.880(2)
_cell_angle_beta 113.623(2)
_cell_angle_gamma 90.3676(18)
_cell_formula_units_Z 6
_cell_length_a 12.2696(3)
_cell_length_b 13.6249(4)
_cell_length_c 13.7981(4)
_cell_measurement_reflns_used 16102
_cell_measurement_temperature 295(2)
_cell_measurement_theta_max 29.2527
_cell_measurement_theta_min 3.176
_cell_volume 2111.74(11)
_computing_cell_refinement 'CrysAlis RED (Oxford Diffraction, 2007)'
_computing_data_collection 'CrysAlis CCD (Oxford Diffraction, 2007)'
_computing_data_reduction 'CrysAlis RED (Oxford Diffraction, 2007)'
_computing_molecular_graphics
;
ORTEP-3 (Farrugia, 1997) and DIAMOND (Brandenburg, 2002)
;
_computing_publication_material
;
SHELXL97 (Sheldrick, 2008), PLATON (Spek, 2003) and WinGX
(Farrugia, 1999)
;
_computing_structure_refinement 'SHELXL97 (Sheldrick, 2008)'
_computing_structure_solution 'SHELXS97 (Sheldrick, 2008)'
_diffrn_ambient_temperature 295(2)
_diffrn_measured_fraction_theta_full 0.988
_diffrn_measured_fraction_theta_max 0.988
_diffrn_measurement_device '4-circle kappa geometry goniometer'
_diffrn_measurement_device_type 'Oxford Diffraction Xcalibur'
_diffrn_measurement_method '\w scans with \k offsets'
_diffrn_radiation_monochromator graphite
_diffrn_radiation_type MoK\a
_diffrn_radiation_wavelength 0.71073
_diffrn_reflns_av_R_equivalents 0.0416
_diffrn_reflns_limit_h_max 15
_diffrn_reflns_limit_h_min -15
_diffrn_reflns_limit_k_max 16
_diffrn_reflns_limit_k_min -16
_diffrn_reflns_limit_l_max 16
_diffrn_reflns_limit_l_min -16
_diffrn_reflns_number 63529
_diffrn_reflns_theta_full 25.85
_diffrn_reflns_theta_max 25.85
_diffrn_reflns_theta_min 5.55
_diffrn_standards_decay_% 0
_diffrn_standards_interval_time 120
_diffrn_standards_number 3
_exptl_absorpt_coefficient_mu 0.259
_exptl_absorpt_correction_T_max 0.973
_exptl_absorpt_correction_T_min 0.896
_exptl_absorpt_correction_type analytical
_exptl_absorpt_process_details
;
[CrysAlis RED (Oxford Diffraction (2007); based on Clark & Reid
(1995)]
;
_exptl_crystal_colour colourless
_exptl_crystal_density_diffrn 1.225
_exptl_crystal_density_method 'not measured'
_exptl_crystal_description block
_exptl_crystal_F_000 816
_exptl_crystal_size_max 0.49
_exptl_crystal_size_mid 0.22
_exptl_crystal_size_min 0.13
_refine_diff_density_max 0.214
_refine_diff_density_min -0.198
_refine_ls_extinction_method none
_refine_ls_goodness_of_fit_ref 0.889
_refine_ls_hydrogen_treatment constr
_refine_ls_matrix_type full
_refine_ls_number_parameters 543
_refine_ls_number_reflns 8072
_refine_ls_number_restraints 21
_refine_ls_restrained_S_all 0.890
_refine_ls_R_factor_all 0.1017
_refine_ls_R_factor_gt 0.0456
_refine_ls_shift/su_max 0.027
_refine_ls_shift/su_mean 0.001
_refine_ls_structure_factor_coef Fsqd
_refine_ls_weighting_details 'calc w=1/[\s^2^(Fo^2^)+(0.0808P)^2^] where P=(Fo^2^+2Fc^2^)/3'
_refine_ls_weighting_scheme calc
_refine_ls_wR_factor_gt 0.1214
_refine_ls_wR_factor_ref 0.1370
_reflns_number_gt 3945
_reflns_number_total 8072
_reflns_threshold_expression I>2\s(I)
_cod_data_source_file dn2356.cif
_cod_data_source_block I
_cod_original_cell_volume 2111.74(10)
_cod_database_code 2218676
_cod_database_fobs_code 2218676

loop_
_symmetry_equiv_pos_as_xyz
'x, y, z'
'-x, -y, -z'

loop_
_atom_site_type_symbol
_atom_site_label
_atom_site_fract_x
_atom_site_fract_y
_atom_site_fract_z
_atom_site_U_iso_or_equiv
_atom_site_adp_type
_atom_site_calc_flag
_atom_site_refinement_flags
_atom_site_occupancy
_atom_site_disorder_assembly
_atom_site_disorder_group
C C1 1.09618(16) 0.27402(14) 0.88857(16) 0.0737(5) Uani d . 1 . .
C C2 1.11617(15) 0.37750(13) 0.86787(15) 0.0690(5) Uani d . 1 . .
C C3 1.11340(19) 0.45167(17) 0.93676(18) 0.0923(6) Uani d . 1 . .
H H3 1.0976 0.4366 0.9952 0.111 Uiso calc R 1 . .
C C4 1.1337(2) 0.54812(18) 0.9205(2) 0.1047(7) Uani d . 1 . .
H H4 1.1301 0.5980 0.9667 0.126 Uiso calc R 1 . .
C C5 1.15906(19) 0.56963(16) 0.8358(2) 0.0945(7) Uani d . 1 . .
C C6 1.16544(19) 0.49792(17) 0.7682(2) 0.0946(6) Uani d . 1 . .
H H6 1.1849 0.5132 0.7118 0.114 Uiso calc R 1 . .
C C7 1.14264(17) 0.40178(15) 0.78394(18) 0.0824(6) Uani d . 1 . .
H H7 1.1453 0.3525 0.7367 0.099 Uiso calc R 1 . .
Cl Cl1 1.18407(8) 0.69118(5) 0.81480(8) 0.1603(4) Uani d . 1 . .
O O1 1.14255(14) 0.24299(11) 0.97876(11) 0.1085(5) Uani d . 1 . .
N N1 1.02664(13) 0.21731(10) 0.80724(12) 0.0711(4) Uani d . 1 . .
H H1 0.9923 0.2423 0.7462 0.085 Uiso calc R 1 . .
C C8 1.00731(18) 0.11569(14) 0.81848(14) 0.0736(5) Uani d . 1 . .
C C9 0.9194(2) 0.08774(18) 0.8511(2) 0.0993(7) Uani d . 1 . .
C C10 0.9064(3) -0.0110(3) 0.8638(3) 0.1357(10) Uani d . 1 . .
H H10 0.8475 -0.0320 0.8852 0.163 Uiso calc R 1 . .
C C11 0.9784(4) -0.0784(2) 0.8456(3) 0.1356(11) Uani d . 1 . .
H H11 0.9694 -0.1445 0.8562 0.163 Uiso calc R 1 . .
C C12 1.0624(3) -0.04965(18) 0.8124(2) 0.1176(8) Uani d . 1 . .
H H12 1.1098 -0.0966 0.7990 0.141 Uiso calc R 1 . .
C C13 1.0797(2) 0.04760(16) 0.79793(17) 0.0884(6) Uani d . 1 . .
C C14 1.1743(3) 0.0792(2) 0.7626(3) 0.1316(9) Uani d . 1 . .
H H14A 1.2201 0.0235 0.7589 0.197 Uiso calc R 1 . .
H H14B 1.2254 0.1278 0.8122 0.197 Uiso calc R 1 . .
H H14C 1.1380 0.1066 0.6940 0.197 Uiso calc R 1 . .
C C15 0.8417(3) 0.1628(2) 0.8728(3) 0.1510(12) Uani d . 1 . .
H H15A 0.7999 0.1982 0.8099 0.227 Uiso calc R 1 . .
H H15B 0.8902 0.2079 0.9286 0.227 Uiso calc R 1 . .
H H15C 0.7853 0.1302 0.8937 0.227 Uiso calc R 1 . .
C C21 0.80003(17) 0.33775(13) 0.54313(15) 0.0699(5) Uani d . 1 . .
C C22 0.77906(16) 0.43964(13) 0.50443(14) 0.0673(5) Uani d . 1 . .
C C23 0.87450(18) 0.50444(15) 0.53812(17) 0.0838(6) Uani d . 1 . .
H H23 0.9490 0.4827 0.5824 0.101 Uiso calc R 1 . .
C C24 0.8632(2) 0.59984(15) 0.50858(19) 0.0894(6) Uani d . 1 . .
H H24 0.9293 0.6421 0.5315 0.107 Uiso calc R 1 . .
C C25 0.7536(2) 0.63199(14) 0.44497(18) 0.0838(6) Uani d . 1 . .
C C26 0.6571(2) 0.57051(16) 0.41144(19) 0.0985(7) Uani d . 1 . .
H H26 0.5824 0.5936 0.3693 0.118 Uiso calc R 1 . .
C C27 0.66980(18) 0.47394(14) 0.43985(17) 0.0870(6) Uani d . 1 . .
H H27 0.6038 0.4316 0.4151 0.104 Uiso calc R 1 . .
Cl Cl2 0.73859(7) 0.75296(4) 0.40748(7) 0.1292(3) Uani d . 1 . .
O O2 0.88901(13) 0.32078(10) 0.62217(11) 0.1040(5) Uani d . 1 . .
N N2 0.72097(12) 0.26782(10) 0.48919(12) 0.0700(4) Uani d . 1 . .
H H2 0.6619 0.2834 0.4326 0.084 Uiso calc R 1 . .
C C28 0.72888(16) 0.16867(13) 0.52006(14) 0.0687(5) Uani d . 1 . .
C C29 0.81179(19) 0.10850(16) 0.50619(17) 0.0857(6) Uani d . 1 . .
C C30 0.8150(2) 0.01226(19) 0.5342(2) 0.1094(8) Uani d . 1 . .
H H30 0.8703 -0.0293 0.5251 0.131 Uiso calc R 1 . .
C C31 0.7402(3) -0.0228(2) 0.5742(2) 0.1215(9) Uani d . 1 . .
H H31 0.7445 -0.0879 0.5933 0.146 Uiso calc R 1 . .
C C32 0.6578(3) 0.0365(2) 0.5871(2) 0.1237(9) Uani d . 1 . .
H H32 0.6058 0.0113 0.6145 0.148 Uiso calc R 1 . .
C C33 0.6504(2) 0.13410(16) 0.56004(18) 0.0921(6) Uani d . 1 . .
C C34 0.5566(3) 0.2008(2) 0.5709(3) 0.1433(11) Uani d . 1 . .
H H34A 0.5941 0.2601 0.6097 0.215 Uiso calc R 1 . .
H H34B 0.5164 0.1678 0.6079 0.215 Uiso calc R 1 . .
H H34C 0.5000 0.2166 0.5018 0.215 Uiso calc R 1 . .
C C35 0.8955(2) 0.1461(2) 0.4599(3) 0.1335(10) Uani d . 1 . .
H H35A 0.9490 0.1945 0.5079 0.200 Uiso calc R 1 . .
H H35B 0.8506 0.1753 0.3935 0.200 Uiso calc R 1 . .
H H35C 0.9402 0.0926 0.4487 0.200 Uiso calc R 1 . .
C C41 0.44189(18) 0.23143(15) 0.21886(17) 0.0803(6) Uani d . 1 B .
C C42 0.44517(16) 0.12663(14) 0.18302(16) 0.0729(5) Uani d . 1 . .
C C43 0.52129(19) 0.06379(18) 0.25365(19) 0.0930(6) Uani d . 1 . .
H H43 0.5689 0.0876 0.3217 0.112 Uiso calc R 1 . .
C C44 0.5291(2) -0.03250(19) 0.2268(2) 0.0990(7) Uani d . 1 . .
H H44 0.5801 -0.0739 0.2764 0.119 Uiso calc R 1 . .
C C45 0.4612(2) -0.06729(16) 0.1265(2) 0.0927(7) Uani d . 1 . .
C C46 0.3847(2) -0.00681(19) 0.0540(2) 0.1044(7) Uani d . 1 . .
H H46 0.3386 -0.0308 -0.0143 0.125 Uiso calc R 1 . .
C C47 0.37655(19) 0.08965(16) 0.08270(18) 0.0908(6) Uani d . 1 . .
H H47 0.3238 0.1305 0.0336 0.109 Uiso calc R 1 . .
Cl Cl3 0.47088(8) -0.18837(5) 0.09012(8) 0.1440(3) Uani d . 1 . .
O O3 0.51840(14) 0.26464(11) 0.30151(14) 0.1222(6) Uani d . 1 . .
N N3 0.35416(14) 0.28586(12) 0.15755(12) 0.0789(5) Uani d D 1 . .
H H3A 0.2954 0.2589 0.1050 0.095 Uiso calc R 1 A 1
C C48A 0.3568(7) 0.3855(3) 0.1777(7) 0.080(2) Uani d PGD 0.56 B 1
C C49A 0.4260(6) 0.4483(3) 0.1473(6) 0.098(3) Uani d PGD 0.56 B 1
C C50A 0.4161(5) 0.5494(3) 0.1565(5) 0.115(2) Uani d PGD 0.56 B 1
H H50A 0.4624 0.5914 0.1361 0.138 Uiso calc PR 0.56 B 1
C C51A 0.3369(6) 0.5877(3) 0.1962(5) 0.124(3) Uani d PGD 0.56 B 1
H H51A 0.3303 0.6554 0.2024 0.149 Uiso calc PR 0.56 B 1
C C52A 0.2676(7) 0.5249(5) 0.2267(7) 0.139(3) Uani d PGD 0.56 B 1
H H52A 0.2146 0.5506 0.2533 0.167 Uiso calc PR 0.56 B 1
C C53A 0.2776(8) 0.4238(4) 0.2175(8) 0.106(3) Uani d PGD 0.56 B 1
C C54A 0.1967(18) 0.3545(10) 0.2438(17) 0.162(7) Uani d PD 0.56 B 1
H H54A 0.1444 0.3920 0.2663 0.243 Uiso calc PR 0.56 B 1
H H54B 0.2441 0.3132 0.2997 0.243 Uiso calc PR 0.56 B 1
H H54C 0.1505 0.3144 0.1822 0.243 Uiso calc PR 0.56 B 1
C C55A 0.5035(12) 0.4070(8) 0.0937(10) 0.142(4) Uani d PD 0.56 B 1
H H55A 0.5495 0.3543 0.1339 0.213 Uiso calc PR 0.56 B 1
H H55B 0.5561 0.4578 0.0899 0.213 Uiso calc PR 0.56 B 1
H H55C 0.4540 0.3827 0.0235 0.213 Uiso calc PR 0.56 B 1
C C48B 0.3277(9) 0.3861(3) 0.1819(9) 0.077(3) Uani d PGD 0.44 B 2
C C49B 0.3888(8) 0.4653(5) 0.1647(8) 0.105(4) Uani d PGD 0.44 B 2
C C50B 0.3633(7) 0.5605(4) 0.1870(7) 0.104(3) Uani d PGD 0.44 B 2
H H50B 0.4042 0.6135 0.1755 0.125 Uiso calc PR 0.44 B 2
C C51B 0.2768(7) 0.5765(3) 0.2265(6) 0.113(3) Uani d PGD 0.44 B 2
H H51B 0.2597 0.6402 0.2415 0.135 Uiso calc PR 0.44 B 2
C C52B 0.2157(7) 0.4973(5) 0.2438(6) 0.113(3) Uani d PGD 0.44 B 2
H H52B 0.1578 0.5080 0.2702 0.136 Uiso calc PR 0.44 B 2
C C53B 0.2412(8) 0.4021(4) 0.2215(8) 0.088(3) Uani d PGD 0.44 B 2
C C54B 0.181(2) 0.3162(13) 0.244(2) 0.134(6) Uani d PD 0.44 B 2
H H54D 0.2390 0.2753 0.2928 0.202 Uiso calc PR 0.44 B 2
H H54E 0.1369 0.2792 0.1793 0.202 Uiso calc PR 0.44 B 2
H H54F 0.1269 0.3389 0.2744 0.202 Uiso calc PR 0.44 B 2
C C55B 0.4917(12) 0.4440(12) 0.1357(13) 0.150(8) Uani d PD 0.44 B 2
H H55D 0.5192 0.5037 0.1172 0.226 Uiso calc PR 0.44 B 2
H H55E 0.4669 0.3978 0.0765 0.226 Uiso calc PR 0.44 B 2
H H55F 0.5549 0.4168 0.1949 0.226 Uiso calc PR 0.44 B 2

loop_
_atom_site_aniso_label
_atom_site_aniso_U_11
_atom_site_aniso_U_22
_atom_site_aniso_U_33
_atom_site_aniso_U_12
_atom_site_aniso_U_13
_atom_site_aniso_U_23
C1 0.0661(11) 0.0725(12) 0.0614(13) 0.0051(9) 0.0032(10) 0.0065(11)
C2 0.0613(11) 0.0665(12) 0.0607(12) 0.0026(8) 0.0054(9) -0.0017(10)
C3 0.1087(16) 0.0799(15) 0.0766(14) 0.0160(12) 0.0249(12) 0.0004(12)
C4 0.1182(18) 0.0728(16) 0.0999(19) 0.0190(12) 0.0204(15) -0.0134(13)
C5 0.0885(15) 0.0657(14) 0.1108(19) 0.0000(11) 0.0209(14) 0.0015(14)
C6 0.0960(15) 0.0827(16) 0.1026(17) -0.0163(12) 0.0379(13) -0.0019(14)
C7 0.0845(13) 0.0668(13) 0.0896(16) -0.0110(10) 0.0296(12) -0.0121(11)
Cl1 0.1757(7) 0.0677(4) 0.2189(10) -0.0112(4) 0.0594(7) 0.0131(5)
O1 0.1175(11) 0.0922(10) 0.0698(10) -0.0058(8) -0.0114(8) 0.0156(8)
N1 0.0747(9) 0.0635(9) 0.0554(9) -0.0018(7) 0.0051(8) 0.0093(7)
C8 0.0768(12) 0.0604(11) 0.0647(12) -0.0016(10) 0.0080(10) 0.0106(9)
C9 0.0876(15) 0.0877(16) 0.1184(18) -0.0027(13) 0.0357(14) 0.0213(13)
C10 0.127(2) 0.107(2) 0.176(3) -0.0205(19) 0.061(2) 0.036(2)
C11 0.153(3) 0.0748(18) 0.156(3) -0.0189(19) 0.037(2) 0.0289(17)
C12 0.139(2) 0.0682(16) 0.125(2) 0.0077(15) 0.0314(18) 0.0068(14)
C13 0.1003(15) 0.0694(14) 0.0826(15) 0.0039(12) 0.0230(12) 0.0039(11)
C14 0.156(2) 0.110(2) 0.159(3) 0.0103(17) 0.096(2) -0.0014(18)
C15 0.1123(19) 0.146(3) 0.221(4) 0.0118(19) 0.092(2) 0.027(2)
C21 0.0672(12) 0.0682(12) 0.0614(12) -0.0022(10) 0.0120(10) 0.0061(10)
C22 0.0677(12) 0.0642(11) 0.0611(11) 0.0021(9) 0.0163(9) 0.0060(9)
C23 0.0709(12) 0.0728(13) 0.0940(15) -0.0012(10) 0.0177(11) 0.0168(11)
C24 0.0868(15) 0.0723(13) 0.1117(17) -0.0049(11) 0.0422(13) 0.0101(12)
C25 0.1046(17) 0.0592(12) 0.0925(15) 0.0109(12) 0.0442(13) 0.0084(11)
C26 0.0864(15) 0.0766(15) 0.1070(17) 0.0188(13) 0.0113(13) 0.0088(12)
C27 0.0745(13) 0.0665(12) 0.0950(15) 0.0021(10) 0.0078(11) 0.0054(11)
Cl2 0.1546(6) 0.0690(4) 0.1770(7) 0.0267(4) 0.0777(5) 0.0318(4)
O2 0.0955(10) 0.0762(9) 0.0863(10) -0.0137(7) -0.0213(8) 0.0215(7)
N2 0.0625(9) 0.0626(9) 0.0647(9) 0.0004(7) 0.0044(7) 0.0025(7)
C28 0.0645(11) 0.0619(11) 0.0645(11) -0.0025(9) 0.0106(9) -0.0037(9)
C29 0.0812(14) 0.0708(14) 0.0922(15) 0.0046(11) 0.0215(12) 0.0002(11)
C30 0.1033(18) 0.0782(17) 0.126(2) 0.0132(13) 0.0247(16) -0.0065(15)
C31 0.158(3) 0.0688(16) 0.124(2) -0.0065(18) 0.041(2) 0.0091(15)
C32 0.159(3) 0.093(2) 0.133(2) -0.0378(19) 0.075(2) -0.0056(16)
C33 0.1031(16) 0.0748(14) 0.1024(16) -0.0176(12) 0.0466(14) -0.0097(12)
C34 0.143(2) 0.123(2) 0.202(3) -0.0182(19) 0.112(2) -0.024(2)
C35 0.1168(19) 0.121(2) 0.190(3) 0.0149(16) 0.090(2) -0.0027(19)
C41 0.0716(12) 0.0766(14) 0.0727(14) -0.0032(11) 0.0077(11) 0.0093(11)
C42 0.0620(11) 0.0763(13) 0.0718(13) -0.0028(9) 0.0174(10) 0.0110(11)
C43 0.0879(14) 0.0899(16) 0.0858(15) 0.0074(12) 0.0180(12) 0.0131(13)
C44 0.0985(16) 0.0877(17) 0.112(2) 0.0169(13) 0.0414(16) 0.0270(15)
C45 0.0941(16) 0.0712(14) 0.127(2) 0.0044(12) 0.0588(16) 0.0123(15)
C46 0.1089(17) 0.0920(18) 0.1009(18) -0.0004(14) 0.0314(15) -0.0131(15)
C47 0.0871(14) 0.0817(15) 0.0867(16) 0.0080(11) 0.0168(12) 0.0060(12)
Cl3 0.1719(7) 0.0809(4) 0.1979(8) 0.0112(4) 0.0942(6) -0.0001(4)
O3 0.1012(11) 0.0939(11) 0.1011(11) 0.0008(9) -0.0326(10) -0.0029(9)
N3 0.0770(10) 0.0681(10) 0.0653(10) -0.0031(8) 0.0010(8) 0.0020(8)
C48A 0.062(4) 0.095(6) 0.058(4) -0.001(3) -0.002(3) 0.008(3)
C49A 0.065(5) 0.064(4) 0.135(7) 0.003(4) 0.010(4) 0.004(3)
C50A 0.106(5) 0.088(4) 0.126(5) 0.012(3) 0.021(4) 0.011(3)
C51A 0.161(7) 0.081(4) 0.102(5) 0.030(5) 0.025(5) -0.021(4)
C52A 0.187(9) 0.097(6) 0.113(5) 0.023(6) 0.042(5) -0.031(5)
C53A 0.117(7) 0.087(5) 0.095(5) -0.007(4) 0.023(5) -0.006(4)
C54A 0.24(2) 0.134(14) 0.136(8) 0.050(11) 0.096(12) -0.001(10)
C55A 0.149(7) 0.124(6) 0.187(11) 0.013(5) 0.101(8) 0.036(6)
C48B 0.065(5) 0.051(5) 0.089(6) 0.008(3) 0.004(4) -0.006(4)
C49B 0.080(6) 0.114(8) 0.099(5) -0.001(5) 0.011(4) 0.045(6)
C50B 0.113(6) 0.047(4) 0.118(7) -0.011(4) 0.011(5) 0.013(4)
C51B 0.129(7) 0.080(6) 0.082(5) 0.005(5) -0.005(4) -0.007(4)
C52B 0.120(6) 0.096(6) 0.085(5) -0.003(5) 0.004(4) -0.017(4)
C53B 0.099(7) 0.063(5) 0.066(5) -0.005(5) -0.003(4) -0.015(4)
C54B 0.150(9) 0.121(12) 0.168(10) -0.033(10) 0.103(8) -0.025(11)
C55B 0.157(15) 0.160(15) 0.139(10) -0.072(13) 0.064(10) 0.012(8)

loop_
_atom_type_symbol
_atom_type_description
_atom_type_scat_dispersion_real
_atom_type_scat_dispersion_imag
_atom_type_scat_source
C C 0.0033 0.0016 'International Tables Vol C Tables 4.2.6.8 and 6.1.1.4'
H H 0 0 'International Tables Vol C Tables 4.2.6.8 and 6.1.1.4'
N N 0.0061 0.0033 'International Tables Vol C Tables 4.2.6.8 and 6.1.1.4'
O O 0.0106 0.006 'International Tables Vol C Tables 4.2.6.8 and 6.1.1.4'
Cl Cl 0.1484 0.1585 'International Tables Vol C Tables 4.2.6.8 and 6.1.1.4'

loop_
_geom_angle_atom_site_label_1
_geom_angle_atom_site_label_2
_geom_angle_atom_site_label_3
_geom_angle
O1 C1 N1 121.69(18)
O1 C1 C2 120.68(17)
N1 C1 C2 117.63(16)
C7 C2 C3 118.21(19)
C7 C2 C1 122.03(18)
C3 C2 C1 119.7(2)
C2 C3 C4 120.9(2)
C2 C3 H3 119.5
C4 C3 H3 119.5
C5 C4 C3 119.3(2)
C5 C4 H4 120.4
C3 C4 H4 120.4
C6 C5 C4 121.1(2)
C6 C5 Cl1 119.5(2)
C4 C5 Cl1 119.3(2)
C5 C6 C7 119.1(2)
C5 C6 H6 120.4
C7 C6 H6 120.4
C2 C7 C6 121.3(2)
C2 C7 H7 119.4
C6 C7 H7 119.4
C1 N1 C8 121.57(15)
C1 N1 H1 119.2
C8 N1 H1 119.2
C9 C8 C13 121.77(19)
C9 C8 N1 119.7(2)
C13 C8 N1 118.55(19)
C10 C9 C8 117.6(3)
C10 C9 C15 121.4(3)
C8 C9 C15 121.0(2)
C11 C10 C9 121.1(3)
C11 C10 H10 119.4
C9 C10 H10 119.4
C12 C11 C10 120.3(3)
C12 C11 H11 119.8
C10 C11 H11 119.8
C11 C12 C13 121.4(3)
C11 C12 H12 119.3
C13 C12 H12 119.3
C12 C13 C8 117.8(2)
C12 C13 C14 121.2(2)
C8 C13 C14 121.0(2)
C13 C14 H14A 109.5
C13 C14 H14B 109.5
H14A C14 H14B 109.5
C13 C14 H14C 109.5
H14A C14 H14C 109.5
H14B C14 H14C 109.5
C9 C15 H15A 109.5
C9 C15 H15B 109.5
H15A C15 H15B 109.5
C9 C15 H15C 109.5
H15A C15 H15C 109.5
H15B C15 H15C 109.5
O2 C21 N2 122.20(17)
O2 C21 C22 119.60(16)
N2 C21 C22 118.20(16)
C27 C22 C23 117.79(17)
C27 C22 C21 124.24(17)
C23 C22 C21 117.94(16)
C24 C23 C22 122.03(19)
C24 C23 H23 119.0
C22 C23 H23 119.0
C25 C24 C23 118.89(19)
C25 C24 H24 120.6
C23 C24 H24 120.6
C26 C25 C24 120.72(19)
C26 C25 Cl2 120.13(18)
C24 C25 Cl2 119.15(17)
C25 C26 C27 119.9(2)
C25 C26 H26 120.0
C27 C26 H26 120.0
C22 C27 C26 120.60(19)
C22 C27 H27 119.7
C26 C27 H27 119.7
C21 N2 C28 123.50(15)
C21 N2 H2 118.2
C28 N2 H2 118.2
C33 C28 C29 121.41(19)
C33 C28 N2 118.86(18)
C29 C28 N2 119.69(18)
C30 C29 C28 118.3(2)
C30 C29 C35 120.6(2)
C28 C29 C35 121.2(2)
C31 C30 C29 121.4(3)
C31 C30 H30 119.3
C29 C30 H30 119.3
C30 C31 C32 120.3(3)
C30 C31 H31 119.8
C32 C31 H31 119.8
C31 C32 C33 120.8(3)
C31 C32 H32 119.6
C33 C32 H32 119.6
C28 C33 C32 117.9(2)
C28 C33 C34 120.5(2)
C32 C33 C34 121.6(2)
C33 C34 H34A 109.5
C33 C34 H34B 109.5
H34A C34 H34B 109.5
C33 C34 H34C 109.5
H34A C34 H34C 109.5
H34B C34 H34C 109.5
C29 C35 H35A 109.5
C29 C35 H35B 109.5
H35A C35 H35B 109.5
C29 C35 H35C 109.5
H35A C35 H35C 109.5
H35B C35 H35C 109.5
O3 C41 N3 121.64(19)
O3 C41 C42 120.69(18)
N3 C41 C42 117.67(18)
C43 C42 C47 117.8(2)
C43 C42 C41 118.59(19)
C47 C42 C41 123.64(18)
C44 C43 C42 121.9(2)
C44 C43 H43 119.0
C42 C43 H43 119.0
C45 C44 C43 119.3(2)
C45 C44 H44 120.4
C43 C44 H44 120.4
C44 C45 C46 120.4(2)
C44 C45 Cl3 120.2(2)
C46 C45 Cl3 119.4(2)
C45 C46 C47 119.6(2)
C45 C46 H46 120.2
C47 C46 H46 120.2
C46 C47 C42 121.0(2)
C46 C47 H47 119.5
C42 C47 H47 119.5
C41 N3 C48A 120.0(4)
C41 N3 C48B 126.6(5)
C48A N3 C48B 15.1(5)
C41 N3 H3A 120.0
C48A N3 H3A 120.0
C48B N3 H3A 111.7
N3 C48A C49A 121.1(4)
N3 C48A C53A 118.5(4)
C49A C48A C53A 120.0
C50A C49A C48A 120.0
C50A C49A C55A 119.6(5)
C48A C49A C55A 120.1(5)
C49A C50A C51A 120.0
C49A C50A H50A 120.0
C51A C50A H50A 120.0
C50A C51A C52A 120.0
C50A C51A H51A 120.0
C52A C51A H51A 120.0
C53A C52A C51A 120.0
C53A C52A H52A 120.0
C51A C52A H52A 120.0
C52A C53A C48A 120.0
C52A C53A C54A 120.4(7)
C48A C53A C54A 119.4(7)
C49B C48B C53B 120.0
C49B C48B N3 119.8(5)
C53B C48B N3 120.2(5)
C48B C49B C50B 120.0
C48B C49B C55B 117.9(7)
C50B C49B C55B 121.6(7)
C51B C50B C49B 120.0
C51B C50B H50B 120.0
C49B C50B H50B 120.0
C52B C51B C50B 120.0
C52B C51B H51B 120.0
C50B C51B H51B 120.0
C51B C52B C53B 120.0
C51B C52B H52B 120.0
C53B C52B H52B 120.0
C52B C53B C48B 120.0
C52B C53B C54B 120.7(9)
C48B C53B C54B 119.2(9)
C53B C54B H54D 109.4
C53B C54B H54E 109.5
H54D C54B H54E 109.5
C53B C54B H54F 109.5
H54D C54B H54F 109.5
H54E C54B H54F 109.5
C49B C55B H55D 109.5
C49B C55B H55E 109.5
H55D C55B H55E 109.5
C49B C55B H55F 109.5
H55D C55B H55F 109.5
H55E C55B H55F 109.5

loop_
_geom_bond_atom_site_label_1
_geom_bond_atom_site_label_2
_geom_bond_distance
C1 O1 1.233(2)
C1 N1 1.323(2)
C1 C2 1.486(3)
C2 C7 1.372(3)
C2 C3 1.374(3)
C3 C4 1.378(3)
C3 H3 0.9300
C4 C5 1.364(3)
C4 H4 0.9300
C5 C6 1.353(3)
C5 Cl1 1.737(2)
C6 C7 1.380(3)
C6 H6 0.9300
C7 H7 0.9300
N1 C8 1.427(2)
N1 H1 0.8600
C8 C9 1.380(3)
C8 C13 1.387(3)
C9 C10 1.379(4)
C9 C15 1.506(4)
C10 C11 1.364(4)
C10 H10 0.9300
C11 C12 1.345(4)
C11 H11 0.9300
C12 C13 1.374(3)
C12 H12 0.9300
C13 C14 1.493(3)
C14 H14A 0.9600
C14 H14B 0.9600
C14 H14C 0.9600
C15 H15A 0.9600
C15 H15B 0.9600
C15 H15C 0.9600
C21 O2 1.225(2)
C21 N2 1.329(2)
C21 C22 1.490(2)
C22 C27 1.374(3)
C22 C23 1.375(3)
C23 C24 1.366(3)
C23 H23 0.9300
C24 C25 1.363(3)
C24 H24 0.9300
C25 C26 1.357(3)
C25 Cl2 1.732(2)
C26 C27 1.377(3)
C26 H26 0.9300
C27 H27 0.9300
N2 C28 1.422(2)
N2 H2 0.8600
C28 C33 1.375(3)
C28 C29 1.378(3)
C29 C30 1.376(3)
C29 C35 1.505(3)
C30 C31 1.340(4)
C30 H30 0.9300
C31 C32 1.361(4)
C31 H31 0.9300
C32 C33 1.386(3)
C32 H32 0.9300
C33 C34 1.522(3)
C34 H34A 0.9600
C34 H34B 0.9600
C34 H34C 0.9600
C35 H35A 0.9600
C35 H35B 0.9600
C35 H35C 0.9600
C41 O3 1.220(2)
C41 N3 1.321(2)
C41 C42 1.502(3)
C42 C43 1.375(3)
C42 C47 1.376(3)
C43 C44 1.366(3)
C43 H43 0.9300
C44 C45 1.365(3)
C44 H44 0.9300
C45 C46 1.368(3)
C45 Cl3 1.727(2)
C46 C47 1.376(3)
C46 H46 0.9300
C47 H47 0.9300
N3 C48A 1.375(4)
N3 C48B 1.465(5)
N3 H3A 0.8600
C48A C49A 1.3900
C48A C53A 1.3900
C49A C50A 1.3900
C49A C55A 1.520(10)
C50A C51A 1.3900
C50A H50A 0.9300
C51A C52A 1.3900
C51A H51A 0.9300
C52A C53A 1.3900
C52A H52A 0.9300
C53A C54A 1.520(10)
C54A H54A 0.9600
C54A H54B 0.9600
C54A H54C 0.9600
C55A H55A 0.9600
C55A H55B 0.9600
C55A H55C 0.9600
C48B C49B 1.3900
C48B C53B 1.3900
C49B C50B 1.3900
C49B C55B 1.497(13)
C50B C51B 1.3900
C50B H50B 0.9300
C51B C52B 1.3900
C51B H51B 0.9300
C52B C53B 1.3900
C52B H52B 0.9300
C53B C54B 1.488(13)
C54B H54D 0.9600
C54B H54E 0.9600
C54B H54F 0.9600
C55B H55D 0.9600
C55B H55E 0.9600
C55B H55F 0.9600

loop_
_geom_hbond_atom_site_label_D
_geom_hbond_atom_site_label_H
_geom_hbond_atom_site_label_A
_geom_hbond_site_symmetry_A
_geom_hbond_distance_DH
_geom_hbond_distance_HA
_geom_hbond_distance_DA
_geom_hbond_angle_DHA
N1 H1 O2 . 0.86 2.02 2.8585(19) 165.0
N2 H2 O3 . 0.86 1.96 2.778(2) 158.2
N3 H3A O1 1_454 0.86 1.99 2.814(2) 160.8
